data_4302046
loop_
_publ_author_name
'P. Bhyrappa'
'C. Arunkumar'
'B. Varghese'

_publ_contact_author_address 'Dept. of Chem., Indian Institute of Technology Madras, Chennai 600 036, India'
_publ_contact_author_email pbhyrappa@hotmail.com
_publ_contact_author_fax 091-44-2257-0509
_publ_contact_author_name 'P. Bhyrappa'
_publ_contact_author_phone 091-44-2257-4222
_publ_section_title
;
Influence of Mixed Substituents on the Macrocyclic Ring Distortions of Free
Base Porphyrins and Their Metal Complexes
;
_journal_name_full 'Inorganic Chemistry'
_journal_page_first 3954
_journal_page_last 3965
_journal_paper_doi 10.1021/ic801618m
_journal_volume 48
_journal_year 2009
_chemical_formula_moiety 'C72 H40 N8 Ni, C6 H14, 0.5(C2 H4 Cl2)'
_chemical_formula_sum 'C79 H56 Cl N8 Ni'
_chemical_formula_weight 1211.48
_chemical_name_systematic
;
 ?
;
_space_group_IT_number 2
_symmetry_cell_setting triclinic
_symmetry_space_group_name_Hall '-P 1'
_symmetry_space_group_name_H-M 'P -1'
_atom_sites_solution_hydrogens geom
_atom_sites_solution_primary direct
_atom_sites_solution_secondary difmap
_audit_creation_method SHELXL-97
_cell_angle_alpha 65.001(2)
_cell_angle_beta 82.372(2)
_cell_angle_gamma 74.191(2)
_cell_formula_units_Z 2
_cell_length_a 14.1775(7)
_cell_length_b 15.6420(7)
_cell_length_c 16.0408(8)
_cell_measurement_reflns_used 9065
_cell_measurement_temperature 173(2)
_cell_measurement_theta_max 27.2
_cell_measurement_theta_min 1.9
_cell_volume 3101.4(3)
_computing_structure_refinement 'SHELXL-97 (Sheldrick, 1997)'
_diffrn_ambient_temperature 173(2)
_diffrn_measured_fraction_theta_full 0.992
_diffrn_measured_fraction_theta_max 0.992
_diffrn_measurement_device_type 'Bruker APEXII CCD area detector'
_diffrn_measurement_method '\w and \f scan'
_diffrn_radiation_monochromator graphite
_diffrn_radiation_source 'fine-focus sealed tube'
_diffrn_radiation_type MoK\a
_diffrn_radiation_wavelength 0.71073
_diffrn_reflns_av_R_equivalents 0.0320
_diffrn_reflns_av_sigmaI/netI 0.0349
_diffrn_reflns_limit_h_max 16
_diffrn_reflns_limit_h_min -16
_diffrn_reflns_limit_k_max 14
_diffrn_reflns_limit_k_min -18
_diffrn_reflns_limit_l_max 18
_diffrn_reflns_limit_l_min -19
_diffrn_reflns_number 36467
_diffrn_reflns_theta_full 25.00
_diffrn_reflns_theta_max 25.00
_diffrn_reflns_theta_min 1.40
_diffrn_standards_decay_% 0
_exptl_absorpt_coefficient_mu 0.409
_exptl_absorpt_correction_T_max 0.931
_exptl_absorpt_correction_T_min 0.825
_exptl_absorpt_correction_type multi-scan
_exptl_absorpt_process_details 'SADABS, 2004'
_exptl_crystal_colour brown
_exptl_crystal_density_diffrn 1.297
_exptl_crystal_density_method 'not measured'
_exptl_crystal_description needle
_exptl_crystal_F_000 1262
_exptl_crystal_size_max 0.3
_exptl_crystal_size_mid 0.23
_exptl_crystal_size_min 0.18
_refine_diff_density_max 1.452
_refine_diff_density_min -1.099
_refine_diff_density_rms 0.177
_refine_ls_extinction_method none
_refine_ls_goodness_of_fit_ref 1.048
_refine_ls_hydrogen_treatment constr
_refine_ls_matrix_type full
_refine_ls_number_parameters 783
_refine_ls_number_reflns 10836
_refine_ls_number_restraints 23
_refine_ls_restrained_S_all 1.048
_refine_ls_R_factor_all 0.0904
_refine_ls_R_factor_gt 0.0763
_refine_ls_shift/su_max 0.000
_refine_ls_shift/su_mean 0.000
_refine_ls_structure_factor_coef Fsqd
_refine_ls_weighting_details 'calc w=1/[\s^2^(Fo^2^)+(0.1576P)^2^+8.4735P] where P=(Fo^2^+2Fc^2^)/3'
_refine_ls_weighting_scheme calc
_refine_ls_wR_factor_gt 0.2289
_refine_ls_wR_factor_ref 0.2474
_reflns_number_gt 9065
_reflns_number_total 10836
_reflns_threshold_expression >2sigma(I)
_cod_data_source_file ic801618m_si_003_5.cif
_cod_data_source_block NiTPP(Ph)4(CN)4.C6H14.0.5C2H4Cl2
_cod_database_code 4302046

loop_
_symmetry_equiv_pos_as_xyz
'x, y, z'
'-x, -y, -z'

loop_
_atom_site_label
_atom_site_type_symbol
_atom_site_fract_x
_atom_site_fract_y
_atom_site_fract_z
_atom_site_U_iso_or_equiv
_atom_site_adp_type
_atom_site_occupancy
_atom_site_symmetry_multiplicity
_atom_site_calc_flag
_atom_site_refinement_flags
_atom_site_disorder_assembly
_atom_site_disorder_group
C1 C 0.3950(3) 0.3958(3) 1.0481(3) 0.0189(8) Uani 1 1 d . . .
C2 C 0.3889(3) 0.4765(3) 1.0710(3) 0.0201(8) Uani 1 1 d . . .
C3 C 0.3294(3) 0.5565(3) 1.0074(3) 0.0201(8) Uani 1 1 d . . .
C4 C 0.2956(3) 0.5241(3) 0.9474(3) 0.0190(8) Uani 1 1 d . . .
C5 C 0.2167(3) 0.5741(3) 0.8880(3) 0.0191(8) Uani 1 1 d . . .
C6 C 0.1803(3) 0.5272(3) 0.8467(3) 0.0174(8) Uani 1 1 d . . .
C7 C 0.0813(3) 0.5517(3) 0.8152(3) 0.0204(8) Uani 1 1 d . . .
C8 C 0.0747(3) 0.4812(3) 0.7891(3) 0.0190(8) Uani 1 1 d . . .
C9 C 0.1736(3) 0.4179(3) 0.7952(3) 0.0182(8) Uani 1 1 d . . .
C10 C 0.2085(3) 0.3551(3) 0.7518(3) 0.0189(8) Uani 1 1 d . . .
C11 C 0.3102(3) 0.3165(3) 0.7472(3) 0.0179(8) Uani 1 1 d . . .
C12 C 0.3611(3) 0.2860(3) 0.6772(3) 0.0202(8) Uani 1 1 d . . .
C13 C 0.4599(3) 0.2582(3) 0.6951(3) 0.0208(8) Uani 1 1 d . . .
C14 C 0.4681(3) 0.2637(3) 0.7815(3) 0.0183(8) Uani 1 1 d . . .
C15 C 0.5479(3) 0.2149(3) 0.8402(3) 0.0175(8) Uani 1 1 d . . .
C16 C 0.5360(3) 0.2054(3) 0.9320(3) 0.0167(8) Uani 1 1 d . . .
C17 C 0.5874(3) 0.1264(3) 1.0110(3) 0.0183(8) Uani 1 1 d . . .
C18 C 0.5453(3) 0.1405(3) 1.0870(3) 0.0192(8) Uani 1 1 d . . .
C19 C 0.4767(3) 0.2360(3) 1.0535(3) 0.0170(8) Uani 1 1 d . . .
C20 C 0.4458(3) 0.2990(3) 1.0975(3) 0.0186(8) Uani 1 1 d . . .
C21 C 0.1684(3) 0.6767(3) 0.8741(3) 0.0235(9) Uani 1 1 d . . .
C22 C 0.1880(4) 0.7514(3) 0.7933(4) 0.0364(11) Uani 1 1 d . . .
H22 H 0.2273 0.7372 0.7474 0.044 Uiso 1 1 calc R . .
C23 C 0.1486(5) 0.8473(4) 0.7811(5) 0.0579(17) Uani 1 1 d . . .
H23 H 0.1623 0.8975 0.7273 0.069 Uiso 1 1 calc R . .
C24 C 0.0886(4) 0.8683(4) 0.8493(5) 0.0557(17) Uani 1 1 d . . .
H24 H 0.0617 0.9326 0.8409 0.067 Uiso 1 1 calc R . .
C25 C 0.0690(4) 0.7952(4) 0.9281(5) 0.0438(14) Uani 1 1 d . . .
H25 H 0.0291 0.8097 0.9736 0.053 Uiso 1 1 calc R . .
C26 C 0.1083(3) 0.6989(3) 0.9413(4) 0.0303(10) Uani 1 1 d . . .
H26 H 0.0943 0.6492 0.9954 0.036 Uiso 1 1 calc R . .
C27 C -0.0037(3) 0.6283(3) 0.8237(3) 0.0215(9) Uani 1 1 d . . .
C28 C -0.0212(3) 0.7239(3) 0.7594(3) 0.0296(10) Uani 1 1 d . . .
H28 H 0.0215 0.7418 0.7092 0.036 Uiso 1 1 calc R . .
C29 C -0.1012(4) 0.7927(4) 0.7693(4) 0.0369(11) Uani 1 1 d . . .
H29 H -0.1121 0.8566 0.7258 0.044 Uiso 1 1 calc R . .
C30 C -0.1654(3) 0.7673(4) 0.8433(4) 0.0375(12) Uani 1 1 d . . .
H30 H -0.2184 0.8142 0.8505 0.045 Uiso 1 1 calc R . .
C31 C -0.1504(3) 0.6725(4) 0.9063(4) 0.0365(11) Uani 1 1 d . . .
H31 H -0.1942 0.6548 0.9555 0.044 Uiso 1 1 calc R . .
C32 C -0.0702(3) 0.6031(3) 0.8965(3) 0.0290(10) Uani 1 1 d . . .
H32 H -0.0607 0.5389 0.9391 0.035 Uiso 1 1 calc R . .
C33 C -0.0174(3) 0.4710(3) 0.7651(3) 0.0226(9) Uani 1 1 d . . .
C34 C -0.0778(3) 0.5476(4) 0.6974(3) 0.0332(11) Uani 1 1 d . . .
H34 H -0.0583 0.6053 0.6639 0.040 Uiso 1 1 calc R . .
C35 C -0.1670(4) 0.5384(4) 0.6794(4) 0.0467(14) Uani 1 1 d . . .
H35 H -0.2065 0.5892 0.6332 0.056 Uiso 1 1 calc R . .
C36 C -0.1965(4) 0.4539(5) 0.7304(5) 0.0509(16) Uani 1 1 d . . .
H36 H -0.2569 0.4484 0.7192 0.061 Uiso 1 1 calc R . .
C37 C -0.1379(4) 0.3771(4) 0.7977(4) 0.0424(13) Uani 1 1 d . . .
H37 H -0.1588 0.3204 0.8318 0.051 Uiso 1 1 calc R . .
C38 C -0.0481(3) 0.3846(4) 0.8146(3) 0.0289(10) Uani 1 1 d . . .
H38 H -0.0077 0.3322 0.8589 0.035 Uiso 1 1 calc R . .
C39 C 0.1454(3) 0.3288(3) 0.7035(3) 0.0214(9) Uani 1 1 d . . .
C40 C 0.0938(3) 0.3964(3) 0.6250(3) 0.0272(9) Uani 1 1 d . . .
H40 H 0.0971 0.4610 0.6015 0.033 Uiso 1 1 calc R . .
C41 C 0.0377(4) 0.3679(4) 0.5817(4) 0.0373(11) Uani 1 1 d . . .
H41 H 0.0041 0.4132 0.5288 0.045 Uiso 1 1 calc R . .
C42 C 0.0316(4) 0.2721(4) 0.6173(4) 0.0405(12) Uani 1 1 d . . .
H42 H -0.0072 0.2534 0.5888 0.049 Uiso 1 1 calc R . .
C43 C 0.0829(4) 0.2036(4) 0.6953(4) 0.0348(11) Uani 1 1 d . . .
H43 H 0.0789 0.1392 0.7190 0.042 Uiso 1 1 calc R . .
C44 C 0.1402(3) 0.2324(3) 0.7376(3) 0.0277(9) Uani 1 1 d . . .
H44 H 0.1755 0.1866 0.7893 0.033 Uiso 1 1 calc R . .
C45 C 0.6425(3) 0.1707(3) 0.8055(3) 0.0206(8) Uani 1 1 d . . .
C46 C 0.7163(3) 0.2199(4) 0.7794(4) 0.0345(11) Uani 1 1 d . . .
H46 H 0.7069 0.2779 0.7860 0.041 Uiso 1 1 calc R . .
C47 C 0.8043(4) 0.1829(5) 0.7436(4) 0.0508(15) Uani 1 1 d . . .
H47 H 0.8541 0.2157 0.7269 0.061 Uiso 1 1 calc R . .
C48 C 0.8181(4) 0.0984(5) 0.7328(4) 0.0530(16) Uani 1 1 d . . .
H48 H 0.8767 0.0743 0.7075 0.064 Uiso 1 1 calc R . .
C49 C 0.7461(4) 0.0493(4) 0.7589(4) 0.0409(13) Uani 1 1 d . . .
H49 H 0.7567 -0.0089 0.7525 0.049 Uiso 1 1 calc R . .
C50 C 0.6574(3) 0.0843(3) 0.7950(3) 0.0282(10) Uani 1 1 d . . .
H50 H 0.6085 0.0504 0.8119 0.034 Uiso 1 1 calc R . .
C51 C 0.6657(3) 0.0407(3) 1.0105(3) 0.0188(8) Uani 1 1 d . . .
C52 C 0.7631(3) 0.0454(3) 0.9937(3) 0.0265(9) Uani 1 1 d . . .
H52 H 0.7803 0.1023 0.9838 0.032 Uiso 1 1 calc R . .
C53 C 0.8349(3) -0.0338(4) 0.9915(4) 0.0327(11) Uani 1 1 d . . .
H53 H 0.9000 -0.0300 0.9803 0.039 Uiso 1 1 calc R . .
C54 C 0.8103(3) -0.1189(3) 1.0059(3) 0.0323(11) Uani 1 1 d . . .
H54 H 0.8584 -0.1718 1.0034 0.039 Uiso 1 1 calc R . .
C55 C 0.7141(4) -0.1244(3) 1.0239(3) 0.0315(10) Uani 1 1 d . . .
H55 H 0.6973 -0.1815 1.0339 0.038 Uiso 1 1 calc R . .
C56 C 0.6419(3) -0.0458(3) 1.0274(3) 0.0258(9) Uani 1 1 d . . .
H56 H 0.5773 -0.0509 1.0412 0.031 Uiso 1 1 calc R . .
C57 C 0.5620(3) 0.0734(3) 1.1838(3) 0.0233(9) Uani 1 1 d . . .
C58 C 0.6571(4) 0.0244(3) 1.2178(3) 0.0336(11) Uani 1 1 d . . .
H58 H 0.7113 0.0330 1.1784 0.040 Uiso 1 1 calc R . .
C59 C 0.6697(4) -0.0369(4) 1.3105(3) 0.0460(14) Uani 1 1 d . . .
H59 H 0.7327 -0.0688 1.3327 0.055 Uiso 1 1 calc R . .
C60 C 0.5905(5) -0.0511(4) 1.3698(3) 0.0458(14) Uani 1 1 d . . .
H60 H 0.6000 -0.0918 1.4317 0.055 Uiso 1 1 calc R . .
C61 C 0.4968(4) -0.0049(4) 1.3374(3) 0.0408(12) Uani 1 1 d . . .
H61 H 0.4432 -0.0149 1.3773 0.049 Uiso 1 1 calc R . .
C62 C 0.4824(3) 0.0568(3) 1.2450(3) 0.0275(9) Uani 1 1 d . . .
H62 H 0.4189 0.0873 1.2236 0.033 Uiso 1 1 calc R . .
C63 C 0.4667(3) 0.2721(3) 1.1951(3) 0.0203(8) Uani 1 1 d . . .
C64 C 0.5612(3) 0.2415(3) 1.2277(3) 0.0258(9) Uani 1 1 d . . .
H64 H 0.6146 0.2375 1.1878 0.031 Uiso 1 1 calc R . .
C65 C 0.5763(4) 0.2170(4) 1.3189(3) 0.0356(11) Uani 1 1 d . . .
H65 H 0.6399 0.1956 1.3404 0.043 Uiso 1 1 calc R . .
C66 C 0.4974(4) 0.2241(4) 1.3787(3) 0.0403(12) Uani 1 1 d . . .
H66 H 0.5080 0.2075 1.4402 0.048 Uiso 1 1 calc R . .
C67 C 0.4029(4) 0.2559(4) 1.3465(3) 0.0360(11) Uani 1 1 d . . .
H67 H 0.3498 0.2607 1.3865 0.043 Uiso 1 1 calc R . .
C68 C 0.3869(3) 0.2805(3) 1.2549(3) 0.0274(9) Uani 1 1 d . . .
H68 H 0.3233 0.3025 1.2333 0.033 Uiso 1 1 calc R . .
C69 C 0.4409(3) 0.4806(3) 1.1393(3) 0.0272(10) Uani 1 1 d . . .
C70 C 0.3093(3) 0.6511(3) 1.0069(3) 0.0241(9) Uani 1 1 d . . .
C71 C 0.3218(3) 0.2910(3) 0.5973(3) 0.0260(9) Uani 1 1 d . . .
C72 C 0.5341(3) 0.2351(3) 0.6345(3) 0.0258(9) Uani 1 1 d . . .
N1 N 0.3423(2) 0.4279(2) 0.9704(2) 0.0167(7) Uani 1 1 d . . .
N2 N 0.2346(2) 0.4438(2) 0.8364(2) 0.0174(7) Uani 1 1 d . . .
N3 N 0.3772(2) 0.3059(2) 0.8069(2) 0.0173(7) Uani 1 1 d . . .
N4 N 0.4659(2) 0.2688(2) 0.9592(2) 0.0158(7) Uani 1 1 d . . .
N5 N 0.4819(4) 0.4924(3) 1.1885(3) 0.0434(11) Uani 1 1 d . . .
N6 N 0.2979(3) 0.7240(3) 1.0123(3) 0.0371(10) Uani 1 1 d . . .
N7 N 0.2949(3) 0.2947(3) 0.5311(3) 0.0409(11) Uani 1 1 d . . .
N8 N 0.5898(3) 0.2215(3) 0.5794(3) 0.0390(10) Uani 1 1 d . . .
Ni1 Ni 0.35522(3) 0.36248(3) 0.89284(3) 0.01513(18) Uani 1 1 d . . .
Cl1 Cl 0.0548(6) 0.0426(6) 0.5883(6) 0.1499(17) Uiso 0.50 1 d PD . .
Cl2 Cl 0.2511(6) 0.0336(6) 0.4568(6) 0.1499(17) Uiso 0.50 1 d PD . .
C73 C 0.0793(18) 0.1239(18) 0.4784(10) 0.1499(17) Uiso 0.50 1 d PD . .
H73A H 0.0696 0.0996 0.4345 0.180 Uiso 0.50 1 calc PR . .
H73B H 0.0317 0.1855 0.4656 0.180 Uiso 0.50 1 calc PR . .
C74 C 0.1813(14) 0.1424(12) 0.462(2) 0.1499(17) Uiso 0.50 1 d PD . .
H74A H 0.2008 0.1520 0.5128 0.180 Uiso 0.50 1 calc PR . .
H74B H 0.1858 0.1980 0.4052 0.180 Uiso 0.50 1 calc PR . .
C75 C 0.2102(18) -0.1507(15) 0.5055(19) 0.121(4) Uiso 0.376(4) 1 d PD A 1
C76 C 0.1548(18) -0.2088(15) 0.5886(14) 0.121(4) Uiso 0.376(4) 1 d PD A 1
C77 C 0.1066(12) -0.2574(15) 0.5473(18) 0.121(4) Uiso 0.376(4) 1 d PD A 1
C78 C 0.1757(19) -0.3579(12) 0.5773(14) 0.121(4) Uiso 0.376(4) 1 d PD A 1
C79 C 0.2477(17) -0.3437(14) 0.4962(19) 0.121(4) Uiso 0.376(4) 1 d PD A 1
C80 C 0.265(2) -0.4393(19) 0.487(2) 0.121(4) Uiso 0.376(4) 1 d PD A 1
C75A C 0.1834(8) -0.3671(15) 0.5796(15) 0.120(3) Uiso 0.624(4) 1 d PD B 2
C76A C 0.2842(10) -0.4294(13) 0.5711(12) 0.120(3) Uiso 0.624(4) 1 d PD B 2
C77A C 0.3453(8) -0.4078(10) 0.6277(12) 0.120(3) Uiso 0.624(4) 1 d PD B 2
C78A C 0.4301(8) -0.4975(9) 0.6554(9) 0.120(3) Uiso 0.624(4) 1 d PD B 2
C79A C 0.5098(9) -0.4590(9) 0.5882(11) 0.120(3) Uiso 0.624(4) 1 d PD B 2
C80A C 0.5931(9) -0.5494(12) 0.6080(13) 0.120(3) Uiso 0.624(4) 1 d PD B 2

loop_
_atom_site_aniso_label
_atom_site_aniso_U_11
_atom_site_aniso_U_22
_atom_site_aniso_U_33
_atom_site_aniso_U_23
_atom_site_aniso_U_13
_atom_site_aniso_U_12
C1 0.0178(19) 0.022(2) 0.021(2) -0.0133(17) 0.0030(15) -0.0048(16)
C2 0.0184(19) 0.025(2) 0.022(2) -0.0161(17) 0.0016(16) -0.0039(16)
C3 0.0189(19) 0.021(2) 0.027(2) -0.0160(17) 0.0024(16) -0.0048(16)
C4 0.019(2) 0.019(2) 0.022(2) -0.0121(17) 0.0033(16) -0.0055(16)
C5 0.0173(19) 0.020(2) 0.022(2) -0.0111(17) 0.0035(15) -0.0046(16)
C6 0.0164(19) 0.0159(19) 0.0188(19) -0.0077(16) 0.0007(15) -0.0016(15)
C7 0.020(2) 0.018(2) 0.022(2) -0.0088(17) -0.0005(16) -0.0017(16)
C8 0.018(2) 0.021(2) 0.0172(19) -0.0078(16) -0.0021(15) -0.0020(16)
C9 0.0181(19) 0.0168(19) 0.0184(19) -0.0068(16) -0.0029(15) -0.0014(15)
C10 0.021(2) 0.0179(19) 0.0169(19) -0.0065(16) -0.0034(15) -0.0034(16)
C11 0.0199(19) 0.0184(19) 0.0163(19) -0.0096(16) -0.0026(15) -0.0006(16)
C12 0.023(2) 0.020(2) 0.0168(19) -0.0093(16) -0.0011(16) -0.0015(16)
C13 0.024(2) 0.020(2) 0.0171(19) -0.0089(16) -0.0008(16) -0.0019(16)
C14 0.020(2) 0.019(2) 0.019(2) -0.0115(16) 0.0016(15) -0.0042(16)
C15 0.0176(19) 0.0165(19) 0.021(2) -0.0097(16) 0.0004(15) -0.0044(15)
C16 0.0150(18) 0.0170(19) 0.022(2) -0.0114(16) -0.0013(15) -0.0035(15)
C17 0.0176(19) 0.0178(19) 0.021(2) -0.0099(16) -0.0024(15) -0.0029(16)
C18 0.0187(19) 0.019(2) 0.023(2) -0.0118(17) -0.0014(16) -0.0046(16)
C19 0.0147(18) 0.0195(19) 0.0172(19) -0.0078(16) -0.0009(15) -0.0039(15)
C20 0.0160(19) 0.025(2) 0.018(2) -0.0115(17) 0.0020(15) -0.0055(16)
C21 0.018(2) 0.020(2) 0.036(2) -0.0144(19) -0.0046(17) -0.0026(16)
C22 0.030(2) 0.025(2) 0.048(3) -0.010(2) 0.003(2) -0.006(2)
C23 0.051(4) 0.023(3) 0.086(5) -0.007(3) -0.003(3) -0.013(2)
C24 0.039(3) 0.026(3) 0.103(5) -0.033(3) -0.003(3) 0.003(2)
C25 0.029(3) 0.036(3) 0.078(4) -0.040(3) 0.001(3) 0.000(2)
C26 0.024(2) 0.027(2) 0.045(3) -0.022(2) -0.001(2) -0.0016(18)
C27 0.0166(19) 0.024(2) 0.025(2) -0.0140(18) -0.0049(16) 0.0008(16)
C28 0.029(2) 0.026(2) 0.028(2) -0.0108(19) 0.0015(19) 0.0008(19)
C29 0.036(3) 0.023(2) 0.042(3) -0.012(2) -0.006(2) 0.008(2)
C30 0.024(2) 0.038(3) 0.051(3) -0.026(2) -0.004(2) 0.006(2)
C31 0.023(2) 0.043(3) 0.048(3) -0.026(2) 0.012(2) -0.009(2)
C32 0.026(2) 0.026(2) 0.034(2) -0.012(2) 0.0020(19) -0.0075(18)
C33 0.018(2) 0.029(2) 0.024(2) -0.0181(18) -0.0038(16) 0.0017(17)
C34 0.030(2) 0.034(3) 0.039(3) -0.022(2) -0.012(2) 0.004(2)
C35 0.035(3) 0.051(3) 0.058(4) -0.033(3) -0.026(3) 0.013(3)
C36 0.020(2) 0.079(4) 0.076(4) -0.052(4) -0.006(3) -0.011(3)
C37 0.034(3) 0.061(4) 0.048(3) -0.033(3) 0.008(2) -0.023(3)
C38 0.025(2) 0.037(3) 0.030(2) -0.020(2) 0.0016(18) -0.0080(19)
C39 0.018(2) 0.028(2) 0.022(2) -0.0154(18) -0.0011(16) -0.0016(17)
C40 0.025(2) 0.030(2) 0.026(2) -0.0131(19) -0.0078(18) 0.0007(18)
C41 0.036(3) 0.046(3) 0.034(3) -0.020(2) -0.016(2) -0.002(2)
C42 0.034(3) 0.059(3) 0.047(3) -0.037(3) -0.007(2) -0.013(2)
C43 0.032(3) 0.034(3) 0.048(3) -0.025(2) -0.002(2) -0.009(2)
C44 0.031(2) 0.026(2) 0.028(2) -0.0138(19) -0.0034(18) -0.0042(19)
C45 0.018(2) 0.023(2) 0.021(2) -0.0119(17) -0.0005(16) 0.0003(16)
C46 0.027(2) 0.038(3) 0.044(3) -0.022(2) 0.009(2) -0.012(2)
C47 0.027(3) 0.065(4) 0.061(4) -0.029(3) 0.020(3) -0.017(3)
C48 0.033(3) 0.068(4) 0.051(3) -0.034(3) 0.012(3) 0.009(3)
C49 0.045(3) 0.035(3) 0.038(3) -0.022(2) -0.001(2) 0.010(2)
C50 0.034(2) 0.025(2) 0.028(2) -0.0155(19) -0.0028(19) -0.0006(19)
C51 0.020(2) 0.020(2) 0.0166(19) -0.0094(16) -0.0034(15) 0.0010(16)
C52 0.021(2) 0.027(2) 0.037(2) -0.019(2) -0.0034(18) -0.0030(18)
C53 0.019(2) 0.035(3) 0.046(3) -0.021(2) -0.001(2) -0.0014(19)
C54 0.032(2) 0.021(2) 0.036(3) -0.013(2) 0.001(2) 0.0068(19)
C55 0.040(3) 0.017(2) 0.036(3) -0.0109(19) 0.001(2) -0.0044(19)
C56 0.024(2) 0.022(2) 0.029(2) -0.0090(18) 0.0002(18) -0.0048(17)
C57 0.027(2) 0.019(2) 0.024(2) -0.0116(17) -0.0048(17) 0.0007(17)
C58 0.034(3) 0.033(3) 0.026(2) -0.014(2) -0.0063(19) 0.010(2)
C59 0.056(3) 0.040(3) 0.027(3) -0.013(2) -0.017(2) 0.019(3)
C60 0.070(4) 0.031(3) 0.020(2) -0.003(2) -0.006(2) 0.004(3)
C61 0.062(4) 0.030(3) 0.027(3) -0.009(2) 0.009(2) -0.015(2)
C62 0.033(2) 0.023(2) 0.028(2) -0.0112(19) 0.0013(19) -0.0090(19)
C63 0.025(2) 0.021(2) 0.017(2) -0.0099(16) -0.0001(16) -0.0041(16)
C64 0.025(2) 0.033(2) 0.023(2) -0.0139(19) -0.0023(17) -0.0070(18)
C65 0.035(3) 0.047(3) 0.027(2) -0.014(2) -0.009(2) -0.010(2)
C66 0.056(3) 0.049(3) 0.019(2) -0.016(2) -0.004(2) -0.014(3)
C67 0.047(3) 0.039(3) 0.022(2) -0.017(2) 0.009(2) -0.007(2)
C68 0.027(2) 0.031(2) 0.026(2) -0.0165(19) 0.0004(18) -0.0024(19)
C69 0.031(2) 0.027(2) 0.028(2) -0.0165(19) -0.0008(19) -0.0061(19)
C70 0.022(2) 0.025(2) 0.031(2) -0.0162(19) 0.0011(17) -0.0066(17)
C71 0.025(2) 0.032(2) 0.019(2) -0.0138(18) -0.0040(17) 0.0035(18)
C72 0.029(2) 0.027(2) 0.021(2) -0.0109(18) -0.0053(18) -0.0015(18)
N1 0.0154(16) 0.0174(16) 0.0187(16) -0.0094(14) -0.0008(13) -0.0025(13)
N2 0.0159(16) 0.0179(16) 0.0200(17) -0.0106(14) -0.0019(13) -0.0009(13)
N3 0.0155(16) 0.0184(17) 0.0177(16) -0.0090(14) -0.0016(13) -0.0005(13)
N4 0.0155(16) 0.0200(17) 0.0140(16) -0.0100(13) -0.0012(12) -0.0019(13)
N5 0.058(3) 0.045(3) 0.040(2) -0.024(2) -0.013(2) -0.016(2)
N6 0.037(2) 0.033(2) 0.054(3) -0.027(2) -0.0008(19) -0.0110(18)
N7 0.036(2) 0.056(3) 0.032(2) -0.029(2) -0.0072(18) 0.008(2)
N8 0.030(2) 0.057(3) 0.025(2) -0.021(2) 0.0046(17) 0.0004(19)
Ni1 0.0142(3) 0.0164(3) 0.0165(3) -0.0101(2) -0.00165(19) -0.0001(2)

loop_
_atom_type_symbol
_atom_type_description
_atom_type_scat_dispersion_real
_atom_type_scat_dispersion_imag
_atom_type_scat_source
C C 0.0033 0.0016 'International Tables Vol C Tables 4.2.6.8 and 6.1.1.4'
H H 0.0000 0.0000 'International Tables Vol C Tables 4.2.6.8 and 6.1.1.4'
N N 0.0061 0.0033 'International Tables Vol C Tables 4.2.6.8 and 6.1.1.4'
Ni Ni 0.3393 1.1124 'International Tables Vol C Tables 4.2.6.8 and 6.1.1.4'
Cl Cl 0.1484 0.1585 'International Tables Vol C Tables 4.2.6.8 and 6.1.1.4'

loop_
_geom_angle_atom_site_label_1
_geom_angle_atom_site_label_2
_geom_angle_atom_site_label_3
_geom_angle
_geom_angle_site_symmetry_1
_geom_angle_site_symmetry_3
_geom_angle_publ_flag
N1 C1 C20 125.2(4) . . ?
N1 C1 C2 108.9(3) . . ?
C20 C1 C2 125.9(4) . . ?
C3 C2 C69 123.7(4) . . ?
C3 C2 C1 107.0(4) . . ?
C69 C2 C1 128.9(4) . . ?
C2 C3 C70 122.7(4) . . ?
C2 C3 C4 107.2(3) . . ?
C70 C3 C4 130.1(4) . . ?
N1 C4 C5 124.2(4) . . ?
N1 C4 C3 108.2(3) . . ?
C5 C4 C3 126.5(4) . . ?
C4 C5 C6 120.5(4) . . ?
C4 C5 C21 118.6(4) . . ?
C6 C5 C21 120.8(4) . . ?
N2 C6 C5 123.1(3) . . ?
N2 C6 C7 110.0(3) . . ?
C5 C6 C7 126.8(4) . . ?
C8 C7 C6 107.2(3) . . ?
C8 C7 C27 124.4(4) . . ?
C6 C7 C27 127.7(4) . . ?
C7 C8 C9 106.7(3) . . ?
C7 C8 C33 124.5(4) . . ?
C9 C8 C33 128.7(4) . . ?
C10 C9 N2 122.7(4) . . ?
C10 C9 C8 126.8(4) . . ?
N2 C9 C8 109.3(3) . . ?
C9 C10 C11 119.5(4) . . ?
C9 C10 C39 124.1(4) . . ?
C11 C10 C39 116.3(3) . . ?
N3 C11 C10 125.4(3) . . ?
N3 C11 C12 108.8(3) . . ?
C10 C11 C12 125.8(4) . . ?
C13 C12 C71 124.0(4) . . ?
C13 C12 C11 107.4(3) . . ?
C71 C12 C11 128.2(4) . . ?
C12 C13 C72 123.7(4) . . ?
C12 C13 C14 106.4(3) . . ?
C72 C13 C14 129.9(4) . . ?
N3 C14 C15 124.1(4) . . ?
N3 C14 C13 108.6(3) . . ?
C15 C14 C13 125.8(4) . . ?
C14 C15 C16 119.4(3) . . ?
C14 C15 C45 119.3(3) . . ?
C16 C15 C45 121.3(3) . . ?
N4 C16 C15 122.7(3) . . ?
N4 C16 C17 110.3(3) . . ?
C15 C16 C17 126.8(3) . . ?
C18 C17 C16 107.1(3) . . ?
C18 C17 C51 126.1(4) . . ?
C16 C17 C51 126.6(3) . . ?
C17 C18 C19 106.4(3) . . ?
C17 C18 C57 127.7(4) . . ?
C19 C18 C57 125.9(4) . . ?
C20 C19 N4 121.2(4) . . ?
C20 C19 C18 127.7(4) . . ?
N4 C19 C18 109.0(3) . . ?
C19 C20 C1 119.9(4) . . ?
C19 C20 C63 123.9(4) . . ?
C1 C20 C63 116.1(3) . . ?
C26 C21 C22 119.4(4) . . ?
C26 C21 C5 121.7(4) . . ?
C22 C21 C5 118.8(4) . . ?
C21 C22 C23 119.9(5) . . ?
C21 C22 H22 120.1 . . ?
C23 C22 H22 120.1 . . ?
C22 C23 C24 119.9(6) . . ?
C22 C23 H23 120.0 . . ?
C24 C23 H23 120.0 . . ?
C25 C24 C23 120.2(5) . . ?
C25 C24 H24 119.9 . . ?
C23 C24 H24 119.9 . . ?
C24 C25 C26 120.4(5) . . ?
C24 C25 H25 119.8 . . ?
C26 C25 H25 119.8 . . ?
C21 C26 C25 120.1(5) . . ?
C21 C26 H26 119.9 . . ?
C25 C26 H26 119.9 . . ?
C28 C27 C32 118.5(4) . . ?
C28 C27 C7 122.3(4) . . ?
C32 C27 C7 119.2(4) . . ?
C29 C28 C27 120.5(4) . . ?
C29 C28 H28 119.7 . . ?
C27 C28 H28 119.7 . . ?
C28 C29 C30 120.5(5) . . ?
C28 C29 H29 119.8 . . ?
C30 C29 H29 119.8 . . ?
C31 C30 C29 119.6(4) . . ?
C31 C30 H30 120.2 . . ?
C29 C30 H30 120.2 . . ?
C30 C31 C32 120.1(5) . . ?
C30 C31 H31 119.9 . . ?
C32 C31 H31 119.9 . . ?
C31 C32 C27 120.7(4) . . ?
C31 C32 H32 119.6 . . ?
C27 C32 H32 119.6 . . ?
C34 C33 C38 118.9(4) . . ?
C34 C33 C8 121.3(4) . . ?
C38 C33 C8 119.8(4) . . ?
C35 C34 C33 120.4(5) . . ?
C35 C34 H34 119.8 . . ?
C33 C34 H34 119.8 . . ?
C36 C35 C34 119.7(5) . . ?
C36 C35 H35 120.2 . . ?
C34 C35 H35 120.2 . . ?
C35 C36 C37 120.9(5) . . ?
C35 C36 H36 119.5 . . ?
C37 C36 H36 119.5 . . ?
C36 C37 C38 119.9(5) . . ?
C36 C37 H37 120.0 . . ?
C38 C37 H37 120.0 . . ?
C37 C38 C33 120.2(5) . . ?
C37 C38 H38 119.9 . . ?
C33 C38 H38 119.9 . . ?
C44 C39 C40 119.1(4) . . ?
C44 C39 C10 118.3(4) . . ?
C40 C39 C10 122.6(4) . . ?
C41 C40 C39 120.4(4) . . ?
C41 C40 H40 119.8 . . ?
C39 C40 H40 119.8 . . ?
C40 C41 C42 120.0(5) . . ?
C40 C41 H41 120.0 . . ?
C42 C41 H41 120.0 . . ?
C41 C42 C43 120.5(4) . . ?
C41 C42 H42 119.8 . . ?
C43 C42 H42 119.8 . . ?
C44 C43 C42 119.3(5) . . ?
C44 C43 H43 120.4 . . ?
C42 C43 H43 120.4 . . ?
C43 C44 C39 120.8(4) . . ?
C43 C44 H44 119.6 . . ?
C39 C44 H44 119.6 . . ?
C46 C45 C50 119.3(4) . . ?
C46 C45 C15 118.4(4) . . ?
C50 C45 C15 122.3(4) . . ?
C45 C46 C47 120.2(5) . . ?
C45 C46 H46 119.9 . . ?
C47 C46 H46 119.9 . . ?
C48 C47 C46 120.1(5) . . ?
C48 C47 H47 119.9 . . ?
C46 C47 H47 119.9 . . ?
C49 C48 C47 120.0(5) . . ?
C49 C48 H48 120.0 . . ?
C47 C48 H48 120.0 . . ?
C48 C49 C50 121.3(5) . . ?
C48 C49 H49 119.3 . . ?
C50 C49 H49 119.3 . . ?
C49 C50 C45 119.1(5) . . ?
C49 C50 H50 120.5 . . ?
C45 C50 H50 120.5 . . ?
C52 C51 C56 118.8(4) . . ?
C52 C51 C17 121.0(4) . . ?
C56 C51 C17 120.2(4) . . ?
C53 C52 C51 120.5(4) . . ?
C53 C52 H52 119.7 . . ?
C51 C52 H52 119.7 . . ?
C52 C53 C54 120.3(4) . . ?
C52 C53 H53 119.8 . . ?
C54 C53 H53 119.8 . . ?
C55 C54 C53 119.4(4) . . ?
C55 C54 H54 120.3 . . ?
C53 C54 H54 120.3 . . ?
C54 C55 C56 120.7(4) . . ?
C54 C55 H55 119.7 . . ?
C56 C55 H55 119.7 . . ?
C55 C56 C51 120.2(4) . . ?
C55 C56 H56 119.9 . . ?
C51 C56 H56 119.9 . . ?
C62 C57 C58 118.2(4) . . ?
C62 C57 C18 120.1(4) . . ?
C58 C57 C18 121.8(4) . . ?
C59 C58 C57 119.9(5) . . ?
C59 C58 H58 120.1 . . ?
C57 C58 H58 120.1 . . ?
C60 C59 C58 121.0(5) . . ?
C60 C59 H59 119.5 . . ?
C58 C59 H59 119.5 . . ?
C59 C60 C61 119.9(5) . . ?
C59 C60 H60 120.1 . . ?
C61 C60 H60 120.1 . . ?
C60 C61 C62 120.1(5) . . ?
C60 C61 H61 119.9 . . ?
C62 C61 H61 119.9 . . ?
C61 C62 C57 120.9(5) . . ?
C61 C62 H62 119.5 . . ?
C57 C62 H62 119.5 . . ?
C64 C63 C68 119.5(4) . . ?
C64 C63 C20 122.7(4) . . ?
C68 C63 C20 117.8(4) . . ?
C65 C64 C63 120.2(4) . . ?
C65 C64 H64 119.9 . . ?
C63 C64 H64 119.9 . . ?
C64 C65 C66 120.5(4) . . ?
C64 C65 H65 119.7 . . ?
C66 C65 H65 119.7 . . ?
C67 C66 C65 119.7(4) . . ?
C67 C66 H66 120.2 . . ?
C65 C66 H66 120.2 . . ?
C66 C67 C68 120.2(4) . . ?
C66 C67 H67 119.9 . . ?
C68 C67 H67 119.9 . . ?
C67 C68 C63 119.8(4) . . ?
C67 C68 H68 120.1 . . ?
C63 C68 H68 120.1 . . ?
N5 C69 C2 173.8(5) . . ?
N6 C70 C3 174.7(5) . . ?
N7 C71 C12 176.5(5) . . ?
N8 C72 C13 174.5(5) . . ?
C1 N1 C4 108.2(3) . . ?
C1 N1 Ni1 125.6(3) . . ?
C4 N1 Ni1 124.7(3) . . ?
C9 N2 C6 106.3(3) . . ?
C9 N2 Ni1 124.8(3) . . ?
C6 N2 Ni1 127.3(3) . . ?
C11 N3 C14 108.3(3) . . ?
C11 N3 Ni1 126.1(3) . . ?
C14 N3 Ni1 124.5(3) . . ?
C16 N4 C19 106.1(3) . . ?
C16 N4 Ni1 128.0(3) . . ?
C19 N4 Ni1 124.2(3) . . ?
N1 Ni1 N3 173.71(14) . . ?
N1 Ni1 N2 90.52(14) . . ?
N3 Ni1 N2 90.29(14) . . ?
N1 Ni1 N4 90.50(14) . . ?
N3 Ni1 N4 89.52(13) . . ?
N2 Ni1 N4 172.28(14) . . ?
C74 C73 Cl1 115.8(18) . . ?
C74 C73 H73A 108.3 . . ?
Cl1 C73 H73A 108.3 . . ?
C74 C73 H73B 108.3 . . ?
Cl1 C73 H73B 108.3 . . ?
H73A C73 H73B 107.4 . . ?
C73 C74 Cl2 100.7(16) . . ?
C73 C74 H74A 111.6 . . ?
Cl2 C74 H74A 111.6 . . ?
C73 C74 H74B 111.6 . . ?
Cl2 C74 H74B 111.6 . . ?
H74A C74 H74B 109.4 . . ?
C75 C76 C77 101.29(18) . . ?
C78 C77 C76 101.31(18) . . ?
C77 C78 C79 101.31(18) . . ?
C80 C79 C78 101.31(18) . . ?
C77A C76A C75A 101.2(3) . . ?
C78A C77A C76A 101.7(3) . . ?
C79A C78A C77A 101.2(3) . . ?
C78A C79A C80A 102.6(3) . . ?

loop_
_geom_bond_atom_site_label_1
_geom_bond_atom_site_label_2
_geom_bond_distance
_geom_bond_site_symmetry_2
_geom_bond_publ_flag
C1 N1 1.370(5) . ?
C1 C20 1.408(6) . ?
C1 C2 1.436(5) . ?
C2 C3 1.377(6) . ?
C2 C69 1.430(6) . ?
C3 C70 1.426(6) . ?
C3 C4 1.443(6) . ?
C4 N1 1.376(5) . ?
C4 C5 1.394(6) . ?
C5 C6 1.396(6) . ?
C5 C21 1.495(6) . ?
C6 N2 1.387(5) . ?
C6 C7 1.450(6) . ?
C7 C8 1.364(6) . ?
C7 C27 1.488(5) . ?
C8 C9 1.467(5) . ?
C8 C33 1.475(6) . ?
C9 C10 1.384(6) . ?
C9 N2 1.386(5) . ?
C10 C11 1.409(6) . ?
C10 C39 1.490(6) . ?
C11 N3 1.365(5) . ?
C11 C12 1.436(5) . ?
C12 C13 1.379(6) . ?
C12 C71 1.427(6) . ?
C13 C72 1.415(6) . ?
C13 C14 1.445(5) . ?
C14 N3 1.373(5) . ?
C14 C15 1.398(6) . ?
C15 C16 1.408(6) . ?
C15 C45 1.486(5) . ?
C16 N4 1.368(5) . ?
C16 C17 1.447(6) . ?
C17 C18 1.362(6) . ?
C17 C51 1.492(5) . ?
C18 C19 1.461(6) . ?
C18 C57 1.467(6) . ?
C19 C20 1.388(6) . ?
C19 N4 1.393(5) . ?
C20 C63 1.489(5) . ?
C21 C26 1.386(6) . ?
C21 C22 1.387(7) . ?
C22 C23 1.388(7) . ?
C22 H22 0.9300 . ?
C23 C24 1.391(10) . ?
C23 H23 0.9300 . ?
C24 C25 1.356(9) . ?
C24 H24 0.9300 . ?
C25 C26 1.390(7) . ?
C25 H25 0.9300 . ?
C26 H26 0.9300 . ?
C27 C28 1.387(6) . ?
C27 C32 1.388(6) . ?
C28 C29 1.379(6) . ?
C28 H28 0.9300 . ?
C29 C30 1.380(8) . ?
C29 H29 0.9300 . ?
C30 C31 1.373(8) . ?
C30 H30 0.9300 . ?
C31 C32 1.386(7) . ?
C31 H31 0.9300 . ?
C32 H32 0.9300 . ?
C33 C34 1.392(6) . ?
C33 C38 1.402(7) . ?
C34 C35 1.391(7) . ?
C34 H34 0.9300 . ?
C35 C36 1.374(9) . ?
C35 H35 0.9300 . ?
C36 C37 1.377(9) . ?
C36 H36 0.9300 . ?
C37 C38 1.382(7) . ?
C37 H37 0.9300 . ?
C38 H38 0.9300 . ?
C39 C44 1.391(6) . ?
C39 C40 1.392(6) . ?
C40 C41 1.384(6) . ?
C40 H40 0.9300 . ?
C41 C42 1.384(8) . ?
C41 H41 0.9300 . ?
C42 C43 1.388(8) . ?
C42 H42 0.9300 . ?
C43 C44 1.387(6) . ?
C43 H43 0.9300 . ?
C44 H44 0.9300 . ?
C45 C46 1.384(6) . ?
C45 C50 1.388(6) . ?
C46 C47 1.385(7) . ?
C46 H46 0.9300 . ?
C47 C48 1.364(9) . ?
C47 H47 0.9300 . ?
C48 C49 1.359(9) . ?
C48 H48 0.9300 . ?
C49 C50 1.384(7) . ?
C49 H49 0.9300 . ?
C50 H50 0.9300 . ?
C51 C52 1.388(6) . ?
C51 C56 1.390(6) . ?
C52 C53 1.383(6) . ?
C52 H52 0.9300 . ?
C53 C54 1.384(7) . ?
C53 H53 0.9300 . ?
C54 C55 1.375(7) . ?
C54 H54 0.9300 . ?
C55 C56 1.386(6) . ?
C55 H55 0.9300 . ?
C56 H56 0.9300 . ?
C57 C62 1.399(6) . ?
C57 C58 1.407(6) . ?
C58 C59 1.391(7) . ?
C58 H58 0.9300 . ?
C59 C60 1.375(8) . ?
C59 H59 0.9300 . ?
C60 C61 1.378(8) . ?
C60 H60 0.9300 . ?
C61 C62 1.390(7) . ?
C61 H61 0.9300 . ?
C62 H62 0.9300 . ?
C63 C64 1.386(6) . ?
C63 C68 1.398(6) . ?
C64 C65 1.377(6) . ?
C64 H64 0.9300 . ?
C65 C66 1.386(7) . ?
C65 H65 0.9300 . ?
C66 C67 1.384(8) . ?
C66 H66 0.9300 . ?
C67 C68 1.385(7) . ?
C67 H67 0.9300 . ?
C68 H68 0.9300 . ?
C69 N5 1.140(6) . ?
C70 N6 1.145(6) . ?
C71 N7 1.150(6) . ?
C72 N8 1.154(6) . ?
N1 Ni1 1.881(3) . ?
N2 Ni1 1.901(3) . ?
N3 Ni1 1.884(3) . ?
N4 Ni1 1.902(3) . ?
Cl1 C73 1.741(5) . ?
Cl2 C74 1.752(5) . ?
C73 C74 1.519(2) . ?
C73 H73A 0.9700 . ?
C73 H73B 0.9700 . ?
C74 H74A 0.9700 . ?
C74 H74B 0.9700 . ?
C75 C76 1.519(2) . ?
C76 C77 1.520(2) . ?
C77 C78 1.519(2) . ?
C78 C79 1.520(2) . ?
C79 C80 1.519(2) . ?
C75A C76A 1.521(2) . ?
C76A C77A 1.521(2) . ?
C77A C78A 1.519(2) . ?
C78A C79A 1.517(2) . ?
C79A C80A 1.518(2) . ?

loop_
_geom_torsion_atom_site_label_1
_geom_torsion_atom_site_label_2
_geom_torsion_atom_site_label_3
_geom_torsion_atom_site_label_4
_geom_torsion
_geom_torsion_site_symmetry_1
_geom_torsion_site_symmetry_2
_geom_torsion_site_symmetry_3
_geom_torsion_site_symmetry_4
_geom_torsion_publ_flag
N1 C1 C2 C3 1.7(4) . . . . ?
C20 C1 C2 C3 -177.6(4) . . . . ?
N1 C1 C2 C69 -171.9(4) . . . . ?
C20 C1 C2 C69 8.8(7) . . . . ?
C69 C2 C3 C70 -3.8(7) . . . . ?
C1 C2 C3 C70 -177.8(4) . . . . ?
C69 C2 C3 C4 176.4(4) . . . . ?
C1 C2 C3 C4 2.3(4) . . . . ?
C2 C3 C4 N1 -5.6(4) . . . . ?
C70 C3 C4 N1 174.6(4) . . . . ?
C2 C3 C4 C5 163.5(4) . . . . ?
C70 C3 C4 C5 -16.4(7) . . . . ?
N1 C4 C5 C6 -0.5(6) . . . . ?
C3 C4 C5 C6 -167.9(4) . . . . ?
N1 C4 C5 C21 175.8(4) . . . . ?
C3 C4 C5 C21 8.4(6) . . . . ?
C4 C5 C6 N2 -21.3(6) . . . . ?
C21 C5 C6 N2 162.4(4) . . . . ?
C4 C5 C6 C7 153.6(4) . . . . ?
C21 C5 C6 C7 -22.6(6) . . . . ?
N2 C6 C7 C8 2.2(5) . . . . ?
C5 C6 C7 C8 -173.3(4) . . . . ?
N2 C6 C7 C27 172.4(4) . . . . ?
C5 C6 C7 C27 -3.0(7) . . . . ?
C6 C7 C8 C9 -5.9(4) . . . . ?
C27 C7 C8 C9 -176.6(4) . . . . ?
C6 C7 C8 C33 170.9(4) . . . . ?
C27 C7 C8 C33 0.2(7) . . . . ?
C7 C8 C9 C10 -160.0(4) . . . . ?
C33 C8 C9 C10 23.3(7) . . . . ?
C7 C8 C9 N2 7.9(4) . . . . ?
C33 C8 C9 N2 -168.7(4) . . . . ?
N2 C9 C10 C11 -1.2(6) . . . . ?
C8 C9 C10 C11 165.3(4) . . . . ?
N2 C9 C10 C39 -177.4(4) . . . . ?
C8 C9 C10 C39 -10.9(6) . . . . ?
C9 C10 C11 N3 24.5(6) . . . . ?
C39 C10 C11 N3 -158.9(4) . . . . ?
C9 C10 C11 C12 -152.5(4) . . . . ?
C39 C10 C11 C12 24.1(6) . . . . ?
N3 C11 C12 C13 -0.8(5) . . . . ?
C10 C11 C12 C13 176.6(4) . . . . ?
N3 C11 C12 C71 -175.0(4) . . . . ?
C10 C11 C12 C71 2.4(7) . . . . ?
C71 C12 C13 C72 2.6(7) . . . . ?
C11 C12 C13 C72 -171.9(4) . . . . ?
C71 C12 C13 C14 179.6(4) . . . . ?
C11 C12 C13 C14 5.1(5) . . . . ?
C12 C13 C14 N3 -7.7(5) . . . . ?
C72 C13 C14 N3 169.1(4) . . . . ?
C12 C13 C14 C15 158.6(4) . . . . ?
C72 C13 C14 C15 -24.6(7) . . . . ?
N3 C14 C15 C16 1.5(6) . . . . ?
C13 C14 C15 C16 -162.9(4) . . . . ?
N3 C14 C15 C45 179.0(4) . . . . ?
C13 C14 C15 C45 14.7(6) . . . . ?
C14 C15 C16 N4 -25.1(6) . . . . ?
C45 C15 C16 N4 157.4(4) . . . . ?
C14 C15 C16 C17 149.3(4) . . . . ?
C45 C15 C16 C17 -28.2(6) . . . . ?
N4 C16 C17 C18 2.1(4) . . . . ?
C15 C16 C17 C18 -172.8(4) . . . . ?
N4 C16 C17 C51 177.2(4) . . . . ?
C15 C16 C17 C51 2.2(6) . . . . ?
C16 C17 C18 C19 -7.7(4) . . . . ?
C51 C17 C18 C19 177.2(4) . . . . ?
C16 C17 C18 C57 170.6(4) . . . . ?
C51 C17 C18 C57 -4.4(7) . . . . ?
C17 C18 C19 C20 -152.6(4) . . . . ?
C57 C18 C19 C20 29.0(6) . . . . ?
C17 C18 C19 N4 10.9(4) . . . . ?
C57 C18 C19 N4 -167.5(4) . . . . ?
N4 C19 C20 C1 5.5(6) . . . . ?
C18 C19 C20 C1 167.2(4) . . . . ?
N4 C19 C20 C63 -171.6(3) . . . . ?
C18 C19 C20 C63 -9.9(6) . . . . ?
N1 C1 C20 C19 24.3(6) . . . . ?
C2 C1 C20 C19 -156.4(4) . . . . ?
N1 C1 C20 C63 -158.3(4) . . . . ?
C2 C1 C20 C63 20.9(6) . . . . ?
C4 C5 C21 C26 -73.4(5) . . . . ?
C6 C5 C21 C26 102.9(5) . . . . ?
C4 C5 C21 C22 103.8(5) . . . . ?
C6 C5 C21 C22 -79.9(5) . . . . ?
C26 C21 C22 C23 1.0(7) . . . . ?
C5 C21 C22 C23 -176.3(5) . . . . ?
C21 C22 C23 C24 -0.9(9) . . . . ?
C22 C23 C24 C25 0.5(10) . . . . ?
C23 C24 C25 C26 -0.3(9) . . . . ?
C22 C21 C26 C25 -0.8(7) . . . . ?
C5 C21 C26 C25 176.4(4) . . . . ?
C24 C25 C26 C21 0.4(8) . . . . ?
C8 C7 C27 C28 -105.2(5) . . . . ?
C6 C7 C27 C28 86.1(6) . . . . ?
C8 C7 C27 C32 72.4(6) . . . . ?
C6 C7 C27 C32 -96.3(5) . . . . ?
C32 C27 C28 C29 1.8(7) . . . . ?
C7 C27 C28 C29 179.5(4) . . . . ?
C27 C28 C29 C30 -0.1(8) . . . . ?
C28 C29 C30 C31 -1.5(8) . . . . ?
C29 C30 C31 C32 1.3(8) . . . . ?
C30 C31 C32 C27 0.4(7) . . . . ?
C28 C27 C32 C31 -2.0(7) . . . . ?
C7 C27 C32 C31 -179.7(4) . . . . ?
C7 C8 C33 C34 55.2(6) . . . . ?
C9 C8 C33 C34 -128.6(5) . . . . ?
C7 C8 C33 C38 -121.2(5) . . . . ?
C9 C8 C33 C38 54.9(6) . . . . ?
C38 C33 C34 C35 0.1(7) . . . . ?
C8 C33 C34 C35 -176.3(4) . . . . ?
C33 C34 C35 C36 1.4(8) . . . . ?
C34 C35 C36 C37 -1.4(9) . . . . ?
C35 C36 C37 C38 -0.1(8) . . . . ?
C36 C37 C38 C33 1.7(7) . . . . ?
C34 C33 C38 C37 -1.7(7) . . . . ?
C8 C33 C38 C37 174.8(4) . . . . ?
C9 C10 C39 C44 -116.7(5) . . . . ?
C11 C10 C39 C44 67.0(5) . . . . ?
C9 C10 C39 C40 64.9(6) . . . . ?
C11 C10 C39 C40 -111.5(5) . . . . ?
C44 C39 C40 C41 0.3(7) . . . . ?
C10 C39 C40 C41 178.8(4) . . . . ?
C39 C40 C41 C42 0.9(7) . . . . ?
C40 C41 C42 C43 -1.2(8) . . . . ?
C41 C42 C43 C44 0.3(8) . . . . ?
C42 C43 C44 C39 1.0(7) . . . . ?
C40 C39 C44 C43 -1.2(7) . . . . ?
C10 C39 C44 C43 -179.8(4) . . . . ?
C14 C15 C45 C46 101.0(5) . . . . ?
C16 C15 C45 C46 -81.5(5) . . . . ?
C14 C15 C45 C50 -76.4(5) . . . . ?
C16 C15 C45 C50 101.2(5) . . . . ?
C50 C45 C46 C47 -0.3(7) . . . . ?
C15 C45 C46 C47 -177.7(5) . . . . ?
C45 C46 C47 C48 0.8(9) . . . . ?
C46 C47 C48 C49 -1.4(10) . . . . ?
C47 C48 C49 C50 1.3(9) . . . . ?
C48 C49 C50 C45 -0.8(8) . . . . ?
C46 C45 C50 C49 0.2(7) . . . . ?
C15 C45 C50 C49 177.6(4) . . . . ?
C18 C17 C51 C52 -100.3(5) . . . . ?
C16 C17 C51 C52 85.5(5) . . . . ?
C18 C17 C51 C56 79.3(5) . . . . ?
C16 C17 C51 C56 -94.8(5) . . . . ?
C56 C51 C52 C53 1.7(6) . . . . ?
C17 C51 C52 C53 -178.7(4) . . . . ?
C51 C52 C53 C54 0.1(7) . . . . ?
C52 C53 C54 C55 -1.1(7) . . . . ?
C53 C54 C55 C56 0.3(7) . . . . ?
C54 C55 C56 C51 1.6(7) . . . . ?
C52 C51 C56 C55 -2.5(6) . . . . ?
C17 C51 C56 C55 177.9(4) . . . . ?
C17 C18 C57 C62 -133.7(5) . . . . ?
C19 C18 C57 C62 44.4(6) . . . . ?
C17 C18 C57 C58 46.4(6) . . . . ?
C19 C18 C57 C58 -135.6(4) . . . . ?
C62 C57 C58 C59 -1.4(7) . . . . ?
C18 C57 C58 C59 178.5(4) . . . . ?
C57 C58 C59 C60 0.4(8) . . . . ?
C58 C59 C60 C61 0.6(9) . . . . ?
C59 C60 C61 C62 -0.6(8) . . . . ?
C60 C61 C62 C57 -0.4(7) . . . . ?
C58 C57 C62 C61 1.4(7) . . . . ?
C18 C57 C62 C61 -178.5(4) . . . . ?
C19 C20 C63 C64 59.4(6) . . . . ?
C1 C20 C63 C64 -117.8(4) . . . . ?
C19 C20 C63 C68 -121.9(4) . . . . ?
C1 C20 C63 C68 60.9(5) . . . . ?
C68 C63 C64 C65 1.7(7) . . . . ?
C20 C63 C64 C65 -179.6(4) . . . . ?
C63 C64 C65 C66 -1.0(7) . . . . ?
C64 C65 C66 C67 0.1(8) . . . . ?
C65 C66 C67 C68 0.0(8) . . . . ?
C66 C67 C68 C63 0.7(7) . . . . ?
C64 C63 C68 C67 -1.6(7) . . . . ?
C20 C63 C68 C67 179.7(4) . . . . ?
C20 C1 N1 C4 174.1(4) . . . . ?
C2 C1 N1 C4 -5.2(4) . . . . ?
C20 C1 N1 Ni1 -19.5(6) . . . . ?
C2 C1 N1 Ni1 161.2(3) . . . . ?
C5 C4 N1 C1 -162.7(4) . . . . ?
C3 C4 N1 C1 6.6(4) . . . . ?
C5 C4 N1 Ni1 30.7(5) . . . . ?
C3 C4 N1 Ni1 -159.9(3) . . . . ?
C10 C9 N2 C6 162.1(4) . . . . ?
C8 C9 N2 C6 -6.5(4) . . . . ?
C10 C9 N2 Ni1 -31.4(5) . . . . ?
C8 C9 N2 Ni1 160.0(3) . . . . ?
C5 C6 N2 C9 178.5(4) . . . . ?
C7 C6 N2 C9 2.8(4) . . . . ?
C5 C6 N2 Ni1 12.4(6) . . . . ?
C7 C6 N2 Ni1 -163.3(3) . . . . ?
C10 C11 N3 C14 178.5(4) . . . . ?
C12 C11 N3 C14 -4.1(4) . . . . ?
C10 C11 N3 Ni1 -13.5(6) . . . . ?
C12 C11 N3 Ni1 163.9(3) . . . . ?
C15 C14 N3 C11 -159.4(4) . . . . ?
C13 C14 N3 C11 7.3(4) . . . . ?
C15 C14 N3 Ni1 32.4(5) . . . . ?
C13 C14 N3 Ni1 -161.0(3) . . . . ?
C15 C16 N4 C19 179.9(3) . . . . ?
C17 C16 N4 C19 4.7(4) . . . . ?
C15 C16 N4 Ni1 14.3(5) . . . . ?
C17 C16 N4 Ni1 -160.9(3) . . . . ?
C20 C19 N4 C16 155.3(4) . . . . ?
C18 C19 N4 C16 -9.5(4) . . . . ?
C20 C19 N4 Ni1 -38.4(5) . . . . ?
C18 C19 N4 Ni1 156.8(3) . . . . ?
C1 N1 Ni1 N2 165.2(3) . . . . ?
C4 N1 Ni1 N2 -30.5(3) . . . . ?
C1 N1 Ni1 N4 -7.1(3) . . . . ?
C4 N1 Ni1 N4 157.2(3) . . . . ?
C11 N3 Ni1 N2 -11.7(3) . . . . ?
C14 N3 Ni1 N2 154.5(3) . . . . ?
C11 N3 Ni1 N4 160.6(3) . . . . ?
C14 N3 Ni1 N4 -33.2(3) . . . . ?
C9 N2 Ni1 N1 -153.3(3) . . . . ?
C6 N2 Ni1 N1 10.4(3) . . . . ?
C9 N2 Ni1 N3 32.9(3) . . . . ?
C6 N2 Ni1 N3 -163.4(3) . . . . ?
C16 N4 Ni1 N1 -162.3(3) . . . . ?
C19 N4 Ni1 N1 34.5(3) . . . . ?
C16 N4 Ni1 N3 11.4(3) . . . . ?
C19 N4 Ni1 N3 -151.8(3) . . . . ?
Cl1 C73 C74 Cl2 74(2) . . . . ?
C75 C76 C77 C78 99.3(4) . . . . ?
C76 C77 C78 C79 -90.9(17) . . . . ?
C77 C78 C79 C80 -141(2) . . . . ?
C75A C76A C77A C78A 156.1(13) . . . . ?
C76A C77A C78A C79A 101.7(14) . . . . ?
C77A C78A C79A C80A -174.9(13) . . . . ?
